data_2210922
loop_
_publ_author_name
'Hu, Yi-Min'
'Qu, Yuan'
'Wu, Feng-Hua'
'Chen, Dong'
'Zhang, Xia'

_publ_section_title
;
 <i>N</i>-Allyl-<i>N</i>-(<i>p</i>-tolylsulfonyl)acrylamide
;
_journal_coeditor_code CI2172
_journal_issue 11
_journal_name_full 'Acta Crystallographica Section E'
_journal_page_first o4948
_journal_page_last o4949
_journal_paper_doi 10.1107/S1600536806041493
_journal_volume 62
_journal_year 2006
_chemical_formula_iupac 'C13 H15 N O3 S'
_chemical_formula_moiety 'C13 H15 N O3 S'
_chemical_formula_sum 'C13 H15 N O3 S'
_chemical_formula_weight 265.32
_chemical_name_systematic
;
N-allyl-N-(p-tolylsulfonyl)-acrylamide
;
_space_group_IT_number 14
_symmetry_cell_setting monoclinic
_symmetry_space_group_name_Hall '-P 2ybc'
_symmetry_space_group_name_H-M 'P 1 21/c 1'
_atom_sites_solution_hydrogens geom
_atom_sites_solution_primary direct
_atom_sites_solution_secondary difmap
_cell_angle_alpha 90.00
_cell_angle_beta 108.9370(10)
_cell_angle_gamma 90.00
_cell_formula_units_Z 4
_cell_length_a 19.7925(15)
_cell_length_b 5.3686(4)
_cell_length_c 14.5981(11)
_cell_measurement_reflns_used 2123
_cell_measurement_temperature 291(2)
_cell_measurement_theta_max 24.55
_cell_measurement_theta_min 2.11
_cell_volume 1467.21(19)
_computing_cell_refinement 'SAINT (Bruker, 2000)'
_computing_data_collection 'SMART (Bruker, 2000)'
_computing_data_reduction SAINT
_computing_molecular_graphics 'PLATON (Spek, 2003)'
_computing_publication_material SHELXTL
_computing_structure_refinement SHELXTL
_computing_structure_solution 'SHELXTL (Bruker, 2000)'
_diffrn_ambient_temperature 291(2)
_diffrn_measured_fraction_theta_full 0.998
_diffrn_measured_fraction_theta_max 0.998
_diffrn_measurement_device_type 'Bruker SMART APEX CCD area-detector'
_diffrn_measurement_method '\f and \w'
_diffrn_radiation_monochromator graphite
_diffrn_radiation_source 'sealed tube'
_diffrn_radiation_type MoK\a
_diffrn_radiation_wavelength 0.71073
_diffrn_reflns_av_R_equivalents 0.0353
_diffrn_reflns_av_sigmaI/netI 0.0486
_diffrn_reflns_limit_h_max 18
_diffrn_reflns_limit_h_min -24
_diffrn_reflns_limit_k_max 5
_diffrn_reflns_limit_k_min -6
_diffrn_reflns_limit_l_max 17
_diffrn_reflns_limit_l_min -14
_diffrn_reflns_number 7569
_diffrn_reflns_theta_full 25.99
_diffrn_reflns_theta_max 25.99
_diffrn_reflns_theta_min 2.18
_diffrn_standards_number 0
_exptl_absorpt_coefficient_mu 0.220
_exptl_absorpt_correction_T_max 0.95
_exptl_absorpt_correction_T_min 0.94
_exptl_absorpt_correction_type multi-scan
_exptl_absorpt_process_details '(SADABS; Bruker, 2000)'
_exptl_crystal_colour colourless
_exptl_crystal_density_diffrn 1.201
_exptl_crystal_density_method 'not measured'
_exptl_crystal_description Block
_exptl_crystal_F_000 560
_exptl_crystal_size_max 0.30
_exptl_crystal_size_mid 0.26
_exptl_crystal_size_min 0.24
_refine_diff_density_max 0.199
_refine_diff_density_min -0.213
_refine_ls_extinction_method none
_refine_ls_goodness_of_fit_ref 1.049
_refine_ls_hydrogen_treatment constr
_refine_ls_matrix_type full
_refine_ls_number_parameters 164
_refine_ls_number_reflns 2879
_refine_ls_number_restraints 0
_refine_ls_restrained_S_all 1.049
_refine_ls_R_factor_all 0.0814
_refine_ls_R_factor_gt 0.0602
_refine_ls_shift/su_max 0.001
_refine_ls_shift/su_mean 0.000
_refine_ls_structure_factor_coef Fsqd
_refine_ls_weighting_details 'calc w=1/[\s^2^(Fo^2^)+(0.06P)^2^+0.66P] where P=(Fo^2^+2Fc^2^)/3'
_refine_ls_weighting_scheme calc
_refine_ls_wR_factor_gt 0.1306
_refine_ls_wR_factor_ref 0.1366
_reflns_number_gt 2218
_reflns_number_total 2879
_reflns_threshold_expression I>2\s(I)
_cod_data_source_file ci2172.cif
_cod_data_source_block I
_cod_original_sg_symbol_H-M 'P 21/c'
_cod_database_code 2210922
_cod_database_fobs_code 2210922

loop_
_symmetry_equiv_pos_as_xyz
'x, y, z'
'-x, y+1/2, -z+1/2'
'-x, -y, -z'
'x, -y-1/2, z-1/2'

loop_
_atom_site_type_symbol
_atom_site_label
_atom_site_fract_x
_atom_site_fract_y
_atom_site_fract_z
_atom_site_U_iso_or_equiv
_atom_site_adp_type
_atom_site_calc_flag
_atom_site_refinement_flags
_atom_site_occupancy
C C1 0.33600(14) 1.0015(5) 0.23041(19) 0.0369(6) Uani d . 1
C C2 0.33661(17) 1.1138(7) 0.1449(2) 0.0526(8) Uani d . 1
H H2 0.3090 1.2548 0.1220 0.063 Uiso calc R 1
C C3 0.37850(17) 1.0153(6) 0.0935(2) 0.0473(7) Uani d . 1
H H3 0.3789 1.0904 0.0363 0.057 Uiso calc R 1
C C4 0.41980(15) 0.8046(6) 0.1277(2) 0.0433(7) Uani d . 1
C C5 0.41919(17) 0.6924(5) 0.2133(2) 0.0483(7) Uani d . 1
H H5 0.4468 0.5514 0.2361 0.058 Uiso calc R 1
C C6 0.37730(14) 0.7908(6) 0.2646(2) 0.0429(7) Uani d . 1
H H6 0.3769 0.7157 0.3218 0.051 Uiso calc R 1
C C7 0.47061(15) 0.7100(7) 0.0767(2) 0.0503(8) Uani d . 1
H H7A 0.5086 0.6179 0.1217 0.076 Uiso calc R 1
H H7B 0.4902 0.8488 0.0523 0.076 Uiso calc R 1
H H7C 0.4451 0.6037 0.0240 0.076 Uiso calc R 1
C C8 0.23368(15) 0.7912(6) 0.3943(2) 0.0433(7) Uani d . 1
H H8A 0.2134 0.6273 0.3754 0.052 Uiso calc R 1
H H8B 0.2841 0.7678 0.4293 0.052 Uiso calc R 1
C C9 0.19966(14) 0.8975(5) 0.46420(19) 0.0386(6) Uani d . 1
H H9 0.2064 0.8282 0.5249 0.046 Uiso calc R 1
C C10 0.15785(16) 1.1049(6) 0.4316(2) 0.0513(8) Uani d . 1
H H10A 0.1524 1.1689 0.3704 0.062 Uiso calc R 1
H H10B 0.1351 1.1811 0.4708 0.062 Uiso calc R 1
C C11 0.17085(13) 0.8684(5) 0.21307(18) 0.0344(6) Uani d . 1
C C12 0.11192(13) 0.7174(5) 0.20909(19) 0.0356(6) Uani d . 1
H H12 0.1149 0.5976 0.2563 0.043 Uiso calc R 1
C C13 0.05003(15) 0.7521(6) 0.1337(2) 0.0435(7) Uani d . 1
H H13A 0.0479 0.8727 0.0871 0.052 Uiso calc R 1
H H13B 0.0101 0.6552 0.1291 0.052 Uiso calc R 1
N N1 0.22783(12) 0.9349(5) 0.30187(17) 0.0412(6) Uani d . 1
O O1 0.33785(11) 1.1397(4) 0.39964(15) 0.0548(6) Uani d . 1
O O2 0.25256(12) 1.3455(5) 0.25231(16) 0.0608(6) Uani d . 1
O O3 0.17328(9) 0.9622(4) 0.13909(14) 0.0491(6) Uani d . 1
S S1 0.28928(4) 1.12984(14) 0.30086(5) 0.0400(2) Uani d . 1

loop_
_atom_site_aniso_label
_atom_site_aniso_U_11
_atom_site_aniso_U_22
_atom_site_aniso_U_33
_atom_site_aniso_U_12
_atom_site_aniso_U_13
_atom_site_aniso_U_23
C1 0.0341(13) 0.0340(15) 0.0431(14) -0.0065(11) 0.0133(11) -0.0103(12)
C2 0.0536(18) 0.063(2) 0.0388(15) 0.0102(16) 0.0120(13) -0.0029(14)
C3 0.0613(19) 0.0419(17) 0.0421(15) -0.0020(15) 0.0214(14) 0.0022(13)
C4 0.0431(15) 0.0430(17) 0.0461(16) -0.0024(13) 0.0179(13) -0.0211(13)
C5 0.0570(18) 0.0256(15) 0.0610(18) 0.0093(13) 0.0175(15) -0.0121(13)
C6 0.0322(13) 0.0432(17) 0.0559(17) -0.0004(12) 0.0179(12) -0.0024(13)
C7 0.0323(14) 0.065(2) 0.0536(17) 0.0123(14) 0.0137(13) -0.0006(15)
C8 0.0440(15) 0.0427(16) 0.0429(15) 0.0148(13) 0.0140(12) 0.0036(12)
C9 0.0358(13) 0.0410(16) 0.0394(14) -0.0094(12) 0.0128(11) -0.0114(12)
C10 0.0550(18) 0.060(2) 0.0393(15) 0.0150(16) 0.0156(13) -0.0148(14)
C11 0.0315(13) 0.0350(14) 0.0407(14) 0.0081(11) 0.0171(11) 0.0018(12)
C12 0.0343(13) 0.0340(14) 0.0392(14) 0.0022(11) 0.0131(11) 0.0094(11)
C13 0.0434(15) 0.0433(17) 0.0398(14) 0.0108(13) 0.0078(12) -0.0119(13)
N1 0.0402(13) 0.0427(14) 0.0471(13) 0.0052(10) 0.0229(10) -0.0007(10)
O1 0.0505(12) 0.0479(13) 0.0554(13) -0.0145(10) 0.0026(10) -0.0232(10)
O2 0.0579(13) 0.0648(16) 0.0602(14) 0.0152(12) 0.0198(11) 0.0169(12)
O3 0.0295(10) 0.0640(14) 0.0506(12) -0.0103(9) 0.0089(8) 0.0194(10)
S1 0.0403(4) 0.0395(4) 0.0412(4) 0.0004(3) 0.0147(3) -0.0127(3)

loop_
_atom_type_symbol
_atom_type_description
_atom_type_scat_dispersion_real
_atom_type_scat_dispersion_imag
_atom_type_scat_source
C C 0.0033 0.0016 'International Tables Vol C Tables 4.2.6.8 and 6.1.1.4'
H H 0.0000 0.0000 'International Tables Vol C Tables 4.2.6.8 and 6.1.1.4'
N N 0.0061 0.0033 'International Tables Vol C Tables 4.2.6.8 and 6.1.1.4'
O O 0.0106 0.0060 'International Tables Vol C Tables 4.2.6.8 and 6.1.1.4'
S S 0.1246 0.1234 'International Tables Vol C Tables 4.2.6.8 and 6.1.1.4'

loop_
_geom_angle_atom_site_label_1
_geom_angle_atom_site_label_2
_geom_angle_atom_site_label_3
_geom_angle
C2 C1 C6 120.0(3)
C2 C1 S1 121.5(2)
C6 C1 S1 118.4(2)
C1 C2 C3 120.0(3)
C1 C2 H2 120.0
C3 C2 H2 120.0
C4 C3 C2 120.0(3)
C4 C3 H3 120.0
C2 C3 H3 120.0
C3 C4 C5 120.0(3)
C3 C4 C7 120.1(3)
C5 C4 C7 119.7(3)
C6 C5 C4 120.0(3)
C6 C5 H5 120.0
C4 C5 H5 120.0
C5 C6 C1 120.0(3)
C5 C6 H6 120.0
C1 C6 H6 120.0
C4 C7 H7A 109.5
C4 C7 H7B 109.5
H7A C7 H7B 109.5
C4 C7 H7C 109.5
H7A C7 H7C 109.5
H7B C7 H7C 109.5
C9 C8 N1 119.1(2)
C9 C8 H8A 107.6
N1 C8 H8A 107.6
C9 C8 H8B 107.6
N1 C8 H8B 107.6
H8A C8 H8B 107.0
C10 C9 C8 115.0(3)
C10 C9 H9 122.5
C8 C9 H9 122.5
C9 C10 H10A 120.0
C9 C10 H10B 120.0
H10A C10 H10B 120.0
O3 C11 C12 118.5(2)
O3 C11 N1 116.7(2)
C12 C11 N1 124.7(2)
C13 C12 C11 118.0(3)
C13 C12 H12 121.0
C11 C12 H12 121.0
C12 C13 H13A 120.0
C12 C13 H13B 120.0
H13A C13 H13B 120.0
C11 N1 C8 118.5(2)
C11 N1 S1 121.31(18)
C8 N1 S1 119.77(19)
O2 S1 O1 122.01(14)
O2 S1 N1 105.53(14)
O1 S1 N1 105.89(13)
O2 S1 C1 108.15(14)
O1 S1 C1 107.17(13)
N1 S1 C1 107.30(12)

loop_
_geom_bond_atom_site_label_1
_geom_bond_atom_site_label_2
_geom_bond_distance
C1 C2 1.390(4)
C1 C6 1.390(4)
C1 S1 1.733(3)
C2 C3 1.390(4)
C2 H2 0.93
C3 C4 1.390(4)
C3 H3 0.93
C4 C5 1.390(4)
C4 C7 1.520(4)
C5 C6 1.390(4)
C5 H5 0.93
C6 H6 0.93
C7 H7A 0.96
C7 H7B 0.96
C7 H7C 0.96
C8 C9 1.505(4)
C8 N1 1.526(4)
C8 H8A 0.97
C8 H8B 0.97
C9 C10 1.377(4)
C9 H9 0.93
C10 H10A 0.93
C10 H10B 0.93
C11 O3 1.207(3)
C11 C12 1.406(4)
C11 N1 1.460(3)
C12 C13 1.368(4)
C12 H12 0.93
C13 H13A 0.93
C13 H13B 0.93
N1 S1 1.608(2)
O1 S1 1.451(2)
O2 S1 1.427(2)

loop_
_geom_hbond_atom_site_label_D
_geom_hbond_atom_site_label_H
_geom_hbond_atom_site_label_A
_geom_hbond_site_symmetry_A
_geom_hbond_distance_DH
_geom_hbond_distance_HA
_geom_hbond_distance_DA
_geom_hbond_angle_DHA
C3 H3 O1 4_585 0.93 2.38 3.257(4) 156
C9 H9 O3 4_576 0.93 2.52 3.374(3) 153

loop_
_cod_related_entry_id
_cod_related_entry_database
_cod_related_entry_code
1 ChemSpider 21126270
